data_7013917
loop_
_publ_author_name
'Maspoch, D.'
'Ruiz-Molina, D'
'Wurst, K.'
'Vidal-Gancedo, J'
'Rovira, C.'
'Veciana, J.'

_publ_section_title
;
 Synthesis, structural and magnetic properties of a series of
 copper(II) complexes containing a monocarboxylated
 perchlorotriphenylmethyl radical as a coordinating open-shell ligand.
;
_journal_issue 7
_journal_name_full 'Dalton transactions (Cambridge, England : 2003)'
_journal_page_first 1073
_journal_page_last 1082
_journal_paper_doi 10.1039/b316458f
_journal_year 2004
_chemical_formula_moiety 'C44 H40 Au2 N8, 2(C2 H3 N), 2Br'
_chemical_formula_sum 'C48 H46 Au2 Br2 N10'
_chemical_formula_weight 1316.71
_space_group_IT_number 29
_symmetry_cell_setting orthorhombic
_symmetry_space_group_name_Hall 'P 2c -2ac'
_symmetry_space_group_name_H-M 'P c a 21'
_audit_creation_date 02-09-01
_audit_creation_method Xtal3.6
_cell_angle_alpha 90.00000
_cell_angle_beta 90.00000
_cell_angle_gamma 90.00000
_cell_formula_units_Z 4
_cell_length_a 14.5840(10)
_cell_length_b 12.3369(9)
_cell_length_c 24.899(2)
_cell_measurement_reflns_used 8192
_cell_measurement_temperature 293(2)
_cell_measurement_theta_max 24.5
_cell_measurement_theta_min 1.6
_cell_volume 4479.9(6)
_computing_cell_refinement 'Siemens SAINT (Siemens, 1995)'
_computing_data_collection 'Siemens SMART (Siemens, 1995)'
_computing_data_reduction 'xtal ADDREF SORTRF'
_computing_molecular_graphics xtal
_computing_publication_material 'xtal BONDLA CIFIO'
_computing_structure_refinement 'xtal CRYLSQ'
_computing_structure_solution xtal
_diffrn_ambient_temperature 293(2)
_diffrn_measured_fraction_theta_full 1.0
_diffrn_measured_fraction_theta_max 1.0
_diffrn_measurement_device_type
;
Bruker SMART CCD diffractometer
;
_diffrn_measurement_method '\w scans'
_diffrn_radiation_detector 'CCD area detector'
_diffrn_radiation_monochromator graphite
_diffrn_radiation_source 'sealed tube'
_diffrn_radiation_type 'Mo K\a'
_diffrn_radiation_wavelength .71073
_diffrn_reflns_av_R_equivalents .032
_diffrn_reflns_av_sigmaI/netI .074
_diffrn_reflns_limit_h_max 24
_diffrn_reflns_limit_h_min -24
_diffrn_reflns_limit_k_max 21
_diffrn_reflns_limit_k_min -21
_diffrn_reflns_limit_l_max 42
_diffrn_reflns_limit_l_min -42
_diffrn_reflns_number 93581
_diffrn_reflns_theta_full 37.56
_diffrn_reflns_theta_max 37.56
_diffrn_reflns_theta_min 1.64
_diffrn_standards_decay_% 0
_diffrn_standards_number 0
_exptl_absorpt_coefficient_mu 8.373
_exptl_absorpt_correction_T_max .78
_exptl_absorpt_correction_T_min .42
_exptl_absorpt_correction_type multi-scan
_exptl_absorpt_process_details
;
SADABS; Sheldrick, 1996
;
_exptl_crystal_colour colourless
_exptl_crystal_density_diffrn 1.952
_exptl_crystal_density_method 'not measured'
_exptl_crystal_description plate
_exptl_crystal_F_000 2528
_exptl_crystal_size_max .32
_exptl_crystal_size_mid .18
_exptl_crystal_size_min .11
_refine_diff_density_max 2.898
_refine_diff_density_min -2.038
_refine_ls_extinction_method none
_refine_ls_goodness_of_fit_all .957
_refine_ls_goodness_of_fit_ref 1.029
_refine_ls_hydrogen_treatment noref
_refine_ls_matrix_type full
_refine_ls_number_constraints 0
_refine_ls_number_parameters 558
_refine_ls_number_reflns 9299
_refine_ls_number_restraints 0
_refine_ls_R_factor_all .05
_refine_ls_R_factor_gt .032
_refine_ls_shift/su_max .007
_refine_ls_shift/su_mean .0001
_refine_ls_structure_factor_coef F
_refine_ls_weighting_scheme calc
_refine_ls_wR_factor_all .031
_refine_ls_wR_factor_ref .029
_reflns_d_resolution_high .583
_reflns_d_resolution_low 12.419
_reflns_Friedel_coverage 0
_reflns_limit_h_max 24
_reflns_limit_h_min 0
_reflns_limit_k_max 21
_reflns_limit_k_min 0
_reflns_limit_l_max 42
_reflns_limit_l_min 0
_reflns_number_gt 9299
_reflns_number_total 12009
_reflns_threshold_expression 'F    > 4.00 sig(F   )'
_cod_data_source_file b316458f.txt
_cod_data_source_block pb1p36
_cod_original_sg_symbol_Hall p_2c_-2ac
_cod_original_sg_symbol_H-M P_c_a_21
_cod_database_code 7013917

loop_
_symmetry_equiv_pos_as_xyz
+x,+y,+z
-x,-y,1/2+z
1/2-x,+y,1/2+z
1/2+x,-y,+z

loop_
_atom_site_label
_atom_site_fract_x
_atom_site_fract_y
_atom_site_fract_z
_atom_site_U_iso_or_equiv
_atom_site_adp_type
_atom_site_calc_flag
_atom_site_calc_attached_atom
_atom_site_occupancy
_atom_site_disorder_assembly
_atom_site_disorder_group
Au1 .375330(12) .645413(14) .50000 .01332(7) Uani ? ? 1.00000 ? ?
Au2 .303887(12) .859928(14) .455927(10) .01335(7) Uani ? ? 1.00000 ? ?
Br1 .64325(4) .72197(5) .61212(3) .0201(3) Uani ? ? 1.00000 ? ?
Br2 .03469(4) .78763(5) .34054(3) .0250(3) Uani ? ? 1.00000 ? ?
C111 .6498(4) .8070(5) .4388(2) .019(3) Uani ? ? 1.00000 ? ?
C112 .6219(4) .8994(5) .4114(2) .019(3) Uani ? ? 1.00000 ? ?
C113 .6852(4) .9597(5) .3818(3) .023(3) Uani ? ? 1.00000 ? ?
C114 .7769(4) .9291(5) .3805(3) .024(3) Uani ? ? 1.00000 ? ?
C115 .8058(4) .8385(5) .4092(3) .025(3) Uani ? ? 1.00000 ? ?
C116 .7423(4) .7791(5) .4384(3) .024(3) Uani ? ? 1.00000 ? ?
C11 .5858(4) .7335(5) .4697(2) .020(3) Uani ? ? 1.00000 ? ?
N121 .5482(3) .6444(3) .43617(18) .0141(18) Uani ? ? 1.00000 ? ?
C122 .4638(3) .6040(4) .4423(2) .013(2) Uani ? ? 1.00000 ? ?
N123 .4563(3) .5242(4) .4051(2) .017(2) Uani ? ? 1.00000 ? ?
C124 .5368(4) .5143(5) .3765(2) .019(3) Uani ? ? 1.00000 ? ?
C125 .5952(4) .5888(5) .3957(2) .021(3) Uani ? ? 1.00000 ? ?
C12 .3722(4) .4606(5) .3951(3) .023(3) Uani ? ? 1.00000 ? ?
C131 .2864(4) .5771(5) .3253(3) .020(3) Uani ? ? 1.00000 ? ?
C132 .3299(4) .4798(4) .3401(3) .020(3) Uani ? ? 1.00000 ? ?
C133 .3337(4) .3940(5) .3037(3) .023(3) Uani ? ? 1.00000 ? ?
C134 .2946(4) .4030(5) .2524(3) .027(3) Uani ? ? 1.00000 ? ?
C135 .2540(4) .4992(5) .2374(3) .028(3) Uani ? ? 1.00000 ? ?
C136 .2487(4) .5856(5) .2740(3) .027(3) Uani ? ? 1.00000 ? ?
C13 .2798(4) .6748(5) .3611(3) .023(3) Uani ? ? 1.00000 ? ?
N141 .3625(3) .7447(4) .3571(2) .018(2) Uani ? ? 1.00000 ? ?
C142 .3838(4) .8193(5) .3949(3) .015(3) Uani ? ? 1.00000 ? ?
N143 .4667(3) .8593(4) .3791(2) .017(2) Uani ? ? 1.00000 ? ?
C144 .4942(4) .8100(5) .3321(2) .020(3) Uani ? ? 1.00000 ? ?
C145 .4283(4) .7395(5) .3180(2) .022(3) Uani ? ? 1.00000 ? ?
C14 .5226(4) .9362(5) .4104(3) .023(3) Uani ? ? 1.00000 ? ?
C21 .3021(4) 1.0465(5) .5623(3) .017(3) Uani ? ? 1.00000 ? ?
C211 .3498(4) 1.0324(4) .6158(2) .018(2) Uani ? ? 1.00000 ? ?
C212 .3944(4) .9355(5) .6320(3) .022(3) Uani ? ? 1.00000 ? ?
C213 .4401(4) .9332(5) .6810(3) .029(3) Uani ? ? 1.00000 ? ?
C214 .4438(5) 1.0223(6) .7140(3) .034(4) Uani ? ? 1.00000 ? ?
C215 .4025(5) 1.1181(5) .6978(3) .029(3) Uani ? ? 1.00000 ? ?
C216 .3558(4) 1.1219(4) .6501(3) .022(3) Uani ? ? 1.00000 ? ?
C22 .0968(4) .7625(4) .4916(2) .020(3) Uani ? ? 1.00000 ? ?
N221 .2211(3) .9772(4) .5543(2) .017(2) Uani ? ? 1.00000 ? ?
C222 .2147(4) .8986(4) .5172(2) .016(2) Uani ? ? 1.00000 ? ?
N223 .1311(3) .8536(4) .52486(18) .0158(19) Uani ? ? 1.00000 ? ?
C224 .0854(4) .9049(4) .5659(2) .020(3) Uani ? ? 1.00000 ? ?
C225 .1411(4) .9839(5) .5850(3) .024(3) Uani ? ? 1.00000 ? ?
C231 .0631(4) .5979(4) .5518(2) .018(2) Uani ? ? 1.00000 ? ?
C232 .0322(4) .6894(5) .5225(2) .018(2) Uani ? ? 1.00000 ? ?
C233 -.0596(4) .7142(5) .5229(2) .022(3) Uani ? ? 1.00000 ? ?
C234 -.1230(4) .6540(5) .5532(3) .023(3) Uani ? ? 1.00000 ? ?
C235 -.0929(4) .5671(5) .5826(3) .024(3) Uani ? ? 1.00000 ? ?
C236 .0005(4) .5374(4) .5814(2) .020(3) Uani ? ? 1.00000 ? ?
C23 .1629(4) .5635(4) .5543(2) .020(3) Uani ? ? 1.00000 ? ?
N241 .2182(3) .6433(4) .5836(2) .017(2) Uani ? ? 1.00000 ? ?
C242 .2973(4) .6872(5) .5661(3) .015(3) Uani ? ? 1.00000 ? ?
N243 .3202(3) .7631(4) .6032(2) .016(2) Uani ? ? 1.00000 ? ?
C244 .2562(4) .7664(5) .6440(2) .020(3) Uani ? ? 1.00000 ? ?
C245 .1923(4) .6900(5) .6321(2) .021(3) Uani ? ? 1.00000 ? ?
C24 .3992(4) .8359(5) .5965(3) .020(3) Uani ? ? 1.00000 ? ?
N011 .4952(5) .4118(6) .7207(3) .052(4) Uani ? ? 1.00000 ? ?
C012 .4851(5) .5018(6) .7171(3) .032(4) Uani ? ? 1.00000 ? ?
C013 .4711(5) .6181(6) .7113(3) .033(4) Uani ? ? 1.00000 ? ?
N021 .2955(5) .9079(6) .2512(3) .051(4) Uani ? ? 1.00000 ? ?
C022 .3118(5) .9989(6) .2483(3) .036(4) Uani ? ? 1.00000 ? ?
C023 .3329(5) 1.1151(6) .2471(3) .035(4) Uani ? ? 1.00000 ? ?
H113 .66395 1.02368 .36204 .02900 Uiso ? ? 1.00000 ? ?
H114 .82062 .96955 .35950 .03000 Uiso ? ? 1.00000 ? ?
H115 .86923 .81849 .40905 .03200 Uiso ? ? 1.00000 ? ?
H116 .76253 .71859 .45849 .03000 Uiso ? ? 1.00000 ? ?
H11a .53593 .77551 .48358 .02600 Uiso ? ? 1.00000 ? ?
H11b .61851 .70293 .49934 .02600 Uiso ? ? 1.00000 ? ?
H124 .54696 .46382 .34737 .02400 Uiso ? ? 1.00000 ? ?
H125 .65681 .60217 .38388 .02700 Uiso ? ? 1.00000 ? ?
H12a .32782 .48002 .42160 .02800 Uiso ? ? 1.00000 ? ?
H12b .38558 .38556 .39822 .02800 Uiso ? ? 1.00000 ? ?
H133 .36358 .32786 .31371 .02800 Uiso ? ? 1.00000 ? ?
H134 .29627 .34266 .22826 .03300 Uiso ? ? 1.00000 ? ?
H135 .22949 .50859 .20192 .03600 Uiso ? ? 1.00000 ? ?
H136 .21883 .65256 .26353 .03300 Uiso ? ? 1.00000 ? ?
H13a .27245 .65097 .39771 .03100 Uiso ? ? 1.00000 ? ?
H13b .22646 .71600 .35169 .03100 Uiso ? ? 1.00000 ? ?
H144 .55007 .82518 .31342 .02500 Uiso ? ? 1.00000 ? ?
H145 .42696 .69518 .28614 .02700 Uiso ? ? 1.00000 ? ?
H14a .51912 1.00585 .39313 .03000 Uiso ? ? 1.00000 ? ?
H14b .49930 .94167 .44544 .03000 Uiso ? ? 1.00000 ? ?
H21a .34477 1.03226 .53412 .02100 Uiso ? ? 1.00000 ? ?
H21b .28279 1.12088 .55933 .02100 Uiso ? ? 1.00000 ? ?
H213 .46974 .86732 .69173 .03500 Uiso ? ? 1.00000 ? ?
H214 .47537 1.01796 .74802 .04400 Uiso ? ? 1.00000 ? ?
H215 .40536 1.18239 .71948 .03800 Uiso ? ? 1.00000 ? ?
H216 .32702 1.18792 .63936 .02800 Uiso ? ? 1.00000 ? ?
H22a .14748 .72154 .47846 .02400 Uiso ? ? 1.00000 ? ?
H22b .06426 .79149 .46100 .02400 Uiso ? ? 1.00000 ? ?
H224 .02513 .88713 .57892 .02500 Uiso ? ? 1.00000 ? ?
H225 .12841 1.03434 .61315 .02900 Uiso ? ? 1.00000 ? ?
H233 -.08093 .77570 .50168 .02700 Uiso ? ? 1.00000 ? ?
H234 -.18632 .67420 .55275 .02800 Uiso ? ? 1.00000 ? ?
H235 -.13529 .52571 .60421 .03000 Uiso ? ? 1.00000 ? ?
H236 .02129 .47436 .60041 .02600 Uiso ? ? 1.00000 ? ?
H23a .18617 .55671 .51847 .02600 Uiso ? ? 1.00000 ? ?
H23b .16707 .49521 .57165 .02600 Uiso ? ? 1.00000 ? ?
H244 .25664 .81383 .67437 .02500 Uiso ? ? 1.00000 ? ?
H245 .14019 .67118 .65356 .02700 Uiso ? ? 1.00000 ? ?
H24a .45420 .79679 .60456 .02600 Uiso ? ? 1.00000 ? ?
H24b .40220 .85828 .55955 .02600 Uiso ? ? 1.00000 ? ?
H013a .52414 .65140 .69643 .05200 Uiso ? ? 1.00000 ? ?
H013b .45993 .64970 .74610 .05200 Uiso ? ? 1.00000 ? ?
H013c .41966 .63299 .68867 .05200 Uiso ? ? 1.00000 ? ?
H023a .29609 1.15250 .27274 .05400 Uiso ? ? 1.00000 ? ?
H023b .32122 1.14404 .21235 .05400 Uiso ? ? 1.00000 ? ?
H023c .39606 1.12660 .25577 .05400 Uiso ? ? 1.00000 ? ?

loop_
_atom_site_aniso_label
_atom_site_aniso_U_11
_atom_site_aniso_U_22
_atom_site_aniso_U_33
_atom_site_aniso_U_12
_atom_site_aniso_U_13
_atom_site_aniso_U_23
Au1 .01381(7) .01339(7) .01276(8) .00080(7) .00133(7) .00032(10)
Au2 .01410(7) .01356(7) .01238(8) .00140(7) .00146(7) -.00011(10)
Br1 .0203(3) .0208(2) .0193(3) -.0026(2) .0008(2) -.0001(2)
Br2 .0202(3) .0251(3) .0298(3) -.0006(2) -.0019(2) -.0041(3)
C111 .018(3) .019(3) .019(3) -.006(2) .000(2) -.005(2)
C112 .020(3) .021(2) .017(3) -.006(2) .003(2) -.007(2)
C113 .026(3) .023(3) .021(3) -.004(2) .001(2) -.001(2)
C114 .024(3) .022(3) .025(3) -.008(2) .004(2) -.007(2)
C115 .016(3) .024(3) .036(4) -.006(2) -.000(2) -.007(3)
C116 .016(3) .026(3) .029(3) -.002(2) -.007(2) -.002(2)
C11 .020(2) .022(2) .018(3) -.003(2) .001(2) -.003(2)
N121 .0132(18) .0133(18) .016(2) -.0018(17) .0017(16) -.0014(17)
C122 .015(2) .012(2) .012(2) .0008(17) -.0021(17) .0019(17)
N123 .021(2) .015(2) .015(2) .0006(17) .0033(18) -.0020(17)
C124 .017(3) .024(3) .017(3) -.001(2) .005(2) -.006(2)
C125 .016(2) .029(3) .019(3) .004(2) .004(2) -.001(2)
C12 .023(3) .018(3) .026(4) -.006(2) -.001(2) -.000(2)
C131 .016(2) .021(3) .021(3) -.003(2) -.000(2) -.005(2)
C132 .013(2) .021(3) .024(3) -.007(2) -.002(2) -.004(2)
C133 .023(3) .017(2) .029(3) .000(2) -.001(3) -.002(2)
C134 .027(3) .029(3) .024(3) -.000(2) -.000(2) -.009(3)
C135 .027(3) .030(3) .027(3) -.002(3) -.006(3) -.006(3)
C136 .021(3) .029(3) .031(3) .002(2) -.009(2) -.001(3)
C13 .016(3) .022(3) .029(3) .002(2) -.000(2) -.005(2)
N141 .019(2) .020(2) .014(2) .0034(18) .0009(18) .0002(18)
C142 .017(3) .014(2) .013(3) .0024(18) -.002(2) -.000(2)
N143 .018(2) .018(2) .015(2) -.0011(18) .0018(16) -.0013(19)
C144 .021(3) .025(3) .016(3) .001(2) .006(2) -.003(2)
C145 .024(3) .025(3) .018(3) .004(2) .003(2) -.005(2)
C14 .018(3) .020(3) .032(3) .000(2) -.000(2) -.006(2)
C21 .017(3) .019(2) .016(3) -.0010(18) .003(2) -.003(2)
C211 .015(2) .019(2) .019(3) .0005(19) .002(2) -.000(2)
C212 .017(2) .023(3) .026(3) .002(2) -.000(2) -.008(2)
C213 .028(3) .027(3) .031(3) .005(2) -.013(3) -.004(3)
C214 .034(3) .038(4) .030(4) .005(3) -.014(3) -.011(3)
C215 .034(3) .027(3) .027(3) .005(3) -.003(3) -.011(3)
C216 .024(3) .019(2) .022(3) .001(2) .000(2) -.003(2)
C22 .021(3) .022(2) .015(3) -.004(2) -.002(2) -.002(2)
N221 .013(2) .020(2) .018(2) -.0006(16) .0012(17) -.0007(18)
C222 .016(2) .016(2) .017(3) .0030(18) -.000(2) .0006(19)
N223 .018(2) .0171(19) .0122(19) -.0001(17) .0037(16) -.0009(17)
C224 .020(3) .019(2) .021(3) .001(2) .006(2) -.004(2)
C225 .025(3) .016(2) .031(3) .003(2) .006(2) -.002(2)
C231 .021(3) .020(2) .014(2) -.004(2) -.003(2) .000(2)
C232 .019(3) .024(3) .011(2) -.001(2) -.000(2) -.005(2)
C233 .022(3) .022(3) .021(3) .001(2) -.002(2) -.006(2)
C234 .017(3) .027(3) .024(3) .002(2) -.000(2) -.006(3)
C235 .021(3) .028(3) .023(3) -.008(2) .002(2) -.008(2)
C236 .021(3) .019(2) .020(3) -.005(2) .003(2) -.005(2)
C23 .018(2) .016(2) .025(3) -.003(2) .003(2) -.002(2)
N241 .018(2) .0150(19) .019(2) .0006(17) -.0008(16) .0018(19)
C242 .017(3) .015(2) .013(3) .0028(18) .002(2) .005(2)
N243 .015(2) .015(2) .018(2) -.0017(16) .0002(18) -.0035(17)
C244 .021(3) .024(3) .014(3) .004(2) .003(2) .001(2)
C245 .019(3) .025(3) .019(3) .001(2) .004(2) -.002(2)
C24 .015(2) .021(3) .023(3) .003(2) -.000(2) -.003(2)
N011 .063(5) .051(4) .041(4) .010(4) -.021(4) .007(3)
C012 .038(4) .038(3) .021(3) .002(3) -.005(3) .005(3)
C013 .034(4) .037(4) .029(4) -.001(3) .004(3) .004(3)
N021 .066(5) .040(4) .047(4) .001(3) -.016(4) -.009(3)
C022 .044(4) .040(4) .023(3) .003(3) -.010(3) -.005(3)
C023 .043(4) .032(3) .030(4) -.002(3) -.004(3) .001(3)

loop_
_atom_type_symbol
_atom_type_description
_atom_type_oxidation_number
_atom_type_number_in_cell
_atom_type_scat_dispersion_real
_atom_type_scat_dispersion_imag
_atom_type_scat_source
C ? 0 192 .002 .002 'Int Tables Vol IV Tables 2.2B and 2.3.1'
H ? 0 184 0 0 'Int Tables Vol IV Tables 2.2B and 2.3.1'
Au ? 0 8 -2.688 8.798 'Int Tables Vol IV Tables 2.2B and 2.3.1'
Br ? 0 8 -.374 2.456 'Int Tables Vol IV Tables 2.2B and 2.3.1'
N ? 0 40 .004 .003 'Int Tables Vol IV Tables 2.2B and 2.3.1'

loop_
_diffrn_attenuator_code
_diffrn_attenuator_scale
? ?

loop_
_geom_angle_atom_site_label_1
_geom_angle_atom_site_label_2
_geom_angle_atom_site_label_3
_geom_angle_site_symmetry_1
_geom_angle_site_symmetry_2
_geom_angle_site_symmetry_3
_geom_angle
_geom_angle_publ_flag
C122 Au1 C242 . . . 173.0(2) ?
C142 Au2 C222 . . . 176.9(2) ?
C112 C111 C116 . . . 118.8(5) ?
C112 C111 C11 . . . 124.2(5) ?
C116 C111 C11 . . . 117.0(5) ?
C111 C112 C113 . . . 120.2(5) ?
C111 C112 C14 . . . 122.2(5) ?
C113 C112 C14 . . . 117.5(5) ?
C112 C113 C114 . . . 120.3(6) ?
C112 C113 H113 . . . 119.0 ?
C114 C113 H113 . . . 120.7 ?
C113 C114 C115 . . . 119.7(6) ?
C113 C114 H114 . . . 120.6 ?
C115 C114 H114 . . . 119.6 ?
C114 C115 C116 . . . 119.5(5) ?
C114 C115 H115 . . . 119.8 ?
C116 C115 H115 . . . 120.7 ?
C111 C116 C115 . . . 121.4(6) ?
C111 C116 H116 . . . 119.5 ?
C115 C116 H116 . . . 119.1 ?
C111 C11 N121 . . . 112.7(5) ?
C111 C11 H11a . . . 109.2 ?
C111 C11 H11b . . . 108.7 ?
N121 C11 H11a . . . 108.9 ?
N121 C11 H11b . . . 109.0 ?
H11a C11 H11b . . . 108.3 ?
C11 N121 C122 . . . 123.4(4) ?
C11 N121 C125 . . . 126.0(4) ?
C122 N121 C125 . . . 110.5(4) ?
Au1 C122 N121 . . . 125.6(4) ?
Au1 C122 N123 . . . 128.7(4) ?
N121 C122 N123 . . . 105.4(4) ?
C122 N123 C124 . . . 110.4(4) ?
C122 N123 C12 . . . 124.6(5) ?
C124 N123 C12 . . . 125.0(5) ?
N123 C124 C125 . . . 107.2(5) ?
N123 C124 H124 . . . 125.1 ?
C125 C124 H124 . . . 127.6 ?
N121 C125 C124 . . . 106.4(5) ?
N121 C125 H125 . . . 126.5 ?
C124 C125 H125 . . . 127.1 ?
N123 C12 C132 . . . 114.0(5) ?
N123 C12 H12a . . . 108.2 ?
N123 C12 H12b . . . 109.4 ?
C132 C12 H12a . . . 108.0 ?
C132 C12 H12b . . . 108.0 ?
H12a C12 H12b . . . 109.1 ?
C132 C131 C136 . . . 118.8(6) ?
C132 C131 C13 . . . 123.9(6) ?
C136 C131 C13 . . . 117.2(5) ?
C12 C132 C131 . . . 123.4(5) ?
C12 C132 C133 . . . 116.8(5) ?
C131 C132 C133 . . . 119.7(6) ?
C132 C133 C134 . . . 121.0(6) ?
C132 C133 H133 . . . 119.8 ?
C134 C133 H133 . . . 119.2 ?
C133 C134 C135 . . . 119.3(6) ?
C133 C134 H134 . . . 120.0 ?
C135 C134 H134 . . . 120.7 ?
C134 C135 C136 . . . 120.1(6) ?
C134 C135 H135 . . . 120.9 ?
C136 C135 H135 . . . 119.0 ?
C131 C136 C135 . . . 121.0(6) ?
C131 C136 H136 . . . 119.2 ?
C135 C136 H136 . . . 119.7 ?
C131 C13 N141 . . . 112.1(5) ?
C131 C13 H13a . . . 108.9 ?
C131 C13 H13b . . . 109.4 ?
N141 C13 H13a . . . 109.3 ?
N141 C13 H13b . . . 109.6 ?
H13a C13 H13b . . . 107.5 ?
C13 N141 C142 . . . 122.3(5) ?
C13 N141 C145 . . . 126.0(5) ?
C142 N141 C145 . . . 111.6(5) ?
Au2 C142 N141 . . . 124.9(4) ?
Au2 C142 N143 . . . 130.7(4) ?
N141 C142 N143 . . . 104.4(5) ?
C142 N143 C144 . . . 110.1(5) ?
C142 N143 C14 . . . 124.8(5) ?
C144 N143 C14 . . . 124.8(5) ?
N143 C144 C145 . . . 107.5(5) ?
N143 C144 H144 . . . 125.1 ?
C145 C144 H144 . . . 127.4 ?
N141 C145 C144 . . . 106.4(5) ?
N141 C145 H145 . . . 126.8 ?
C144 C145 H145 . . . 126.8 ?
C112 C14 N143 . . . 110.2(5) ?
C112 C14 H14a . . . 108.9 ?
C112 C14 H14b . . . 110.5 ?
N143 C14 H14a . . . 108.1 ?
N143 C14 H14b . . . 109.7 ?
H14a C14 H14b . . . 109.3 ?
C211 C21 N221 . . . 114.9(5) ?
C211 C21 H21a . . . 109.0 ?
C211 C21 H21b . . . 108.1 ?
N221 C21 H21a . . . 108.5 ?
N221 C21 H21b . . . 108.0 ?
H21a C21 H21b . . . 108.1 ?
C21 C211 C212 . . . 123.9(5) ?
C21 C211 C216 . . . 118.3(5) ?
C212 C211 C216 . . . 117.6(5) ?
C211 C212 C213 . . . 119.1(6) ?
C211 C212 C24 . . . 122.6(6) ?
C213 C212 C24 . . . 118.2(5) ?
C212 C213 C214 . . . 121.8(6) ?
C212 C213 H213 . . . 118.5 ?
C214 C213 H213 . . . 119.6 ?
C213 C214 C215 . . . 119.4(6) ?
C213 C214 H214 . . . 120.0 ?
C215 C214 H214 . . . 120.7 ?
C214 C215 C216 . . . 119.9(6) ?
C214 C215 H215 . . . 121.4 ?
C216 C215 H215 . . . 118.7 ?
C211 C216 C215 . . . 122.2(5) ?
C211 C216 H216 . . . 118.4 ?
C215 C216 H216 . . . 119.4 ?
N223 C22 C232 . . . 112.1(5) ?
N223 C22 H22a . . . 109.4 ?
N223 C22 H22b . . . 109.0 ?
C232 C22 H22a . . . 109.9 ?
C232 C22 H22b . . . 108.4 ?
H22a C22 H22b . . . 107.9 ?
C21 N221 C222 . . . 124.7(5) ?
C21 N221 C225 . . . 124.2(5) ?
C222 N221 C225 . . . 111.1(4) ?
Au2 C222 N221 . . . 129.2(4) ?
Au2 C222 N223 . . . 125.3(4) ?
N221 C222 N223 . . . 105.2(5) ?
C22 N223 C222 . . . 122.4(5) ?
C22 N223 C224 . . . 126.9(4) ?
C222 N223 C224 . . . 110.6(5) ?
N223 C224 C225 . . . 107.6(5) ?
N223 C224 H224 . . . 126.1 ?
C225 C224 H224 . . . 126.4 ?
N221 C225 C224 . . . 105.4(5) ?
N221 C225 H225 . . . 126.9 ?
C224 C225 H225 . . . 127.6 ?
C232 C231 C236 . . . 119.4(5) ?
C232 C231 C23 . . . 123.3(5) ?
C236 C231 C23 . . . 117.2(5) ?
C22 C232 C231 . . . 122.6(5) ?
C22 C232 C233 . . . 118.5(5) ?
C231 C232 C233 . . . 118.9(5) ?
C232 C233 C234 . . . 121.9(5) ?
C232 C233 H233 . . . 118.6 ?
C234 C233 H233 . . . 119.5 ?
C233 C234 C235 . . . 119.3(5) ?
C233 C234 H234 . . . 119.4 ?
C235 C234 H234 . . . 121.3 ?
C234 C235 C236 . . . 120.0(6) ?
C234 C235 H235 . . . 120.4 ?
C236 C235 H235 . . . 119.5 ?
C231 C236 C235 . . . 120.4(5) ?
C231 C236 H236 . . . 119.3 ?
C235 C236 H236 . . . 120.3 ?
C231 C23 N241 . . . 111.0(4) ?
C231 C23 H23a . . . 109.0 ?
C231 C23 H23b . . . 109.2 ?
N241 C23 H23a . . . 109.1 ?
N241 C23 H23b . . . 109.5 ?
H23a C23 H23b . . . 108.9 ?
C23 N241 C242 . . . 125.4(5) ?
C23 N241 C245 . . . 124.2(5) ?
C242 N241 C245 . . . 110.3(5) ?
Au1 C242 N241 . . . 129.0(4) ?
Au1 C242 N243 . . . 125.4(4) ?
N241 C242 N243 . . . 105.5(5) ?
C242 N243 C244 . . . 110.9(5) ?
C242 N243 C24 . . . 122.5(5) ?
C244 N243 C24 . . . 126.5(5) ?
N243 C244 C245 . . . 106.5(5) ?
N243 C244 H244 . . . 126.6 ?
C245 C244 H244 . . . 126.9 ?
N241 C245 C244 . . . 106.9(5) ?
N241 C245 H245 . . . 126.8 ?
C244 C245 H245 . . . 126.4 ?
C212 C24 N243 . . . 113.2(5) ?
C212 C24 H24a . . . 109.0 ?
C212 C24 H24b . . . 109.1 ?
N243 C24 H24a . . . 108.9 ?
N243 C24 H24b . . . 108.6 ?
H24a C24 H24b . . . 107.9 ?
N011 C012 C013 . . . 178.8(8) ?
C012 C013 H013a . . . 110.4 ?
C012 C013 H013b . . . 109.6 ?
C012 C013 H013c . . . 111.0 ?
H013a C013 H013b . . . 108.2 ?
H013a C013 H013c . . . 108.9 ?
H013b C013 H013c . . . 108.7 ?
N021 C022 C023 . . . 177.5(8) ?
C022 C023 H023a . . . 110.0 ?
C022 C023 H023b . . . 110.3 ?
C022 C023 H023c . . . 110.0 ?
H023a C023 H023b . . . 109.1 ?
H023a C023 H023c . . . 108.7 ?
H023b C023 H023c . . . 108.7 ?

loop_
_geom_bond_atom_site_label_1
_geom_bond_atom_site_label_2
_geom_bond_site_symmetry_1
_geom_bond_site_symmetry_2
_geom_bond_distance
_geom_bond_publ_flag
Au1 Au2 . . 3.0485(3) ?
Au1 C122 . . 1.997(5) ?
Au1 C242 . . 2.066(6) ?
Au2 C142 . . 1.979(6) ?
Au2 C222 . . 2.061(5) ?
C111 C112 . . 1.389(8) ?
C111 C116 . . 1.392(8) ?
C111 C11 . . 1.511(8) ?
C112 C113 . . 1.396(8) ?
C112 C14 . . 1.519(8) ?
C113 C114 . . 1.390(9) ?
C113 H113 . . .981 ?
C114 C115 . . 1.392(9) ?
C114 H114 . . .964 ?
C115 C116 . . 1.386(9) ?
C115 H115 . . .958 ?
C116 H116 . . .946 ?
C11 N121 . . 1.486(7) ?
C11 H11a . . .957 ?
C11 H11b . . .956 ?
N121 C122 . . 1.337(7) ?
N121 C125 . . 1.398(7) ?
C122 N123 . . 1.356(7) ?
N123 C124 . . 1.378(7) ?
N123 C12 . . 1.477(7) ?
C124 C125 . . 1.341(8) ?
C124 H124 . . .968 ?
C125 H125 . . .960 ?
C12 C132 . . 1.520(9) ?
C12 H12a . . .955 ?
C12 H12b . . .950 ?
C131 C132 . . 1.408(8) ?
C131 C136 . . 1.394(9) ?
C131 C13 . . 1.501(9) ?
C132 C133 . . 1.394(9) ?
C133 C134 . . 1.404(10) ?
C133 H133 . . .958 ?
C134 C135 . . 1.378(9) ?
C134 H134 . . .957 ?
C135 C136 . . 1.406(9) ?
C135 H135 . . .960 ?
C136 H136 . . .969 ?
C13 N141 . . 1.486(8) ?
C13 H13a . . .965 ?
C13 H13b . . .959 ?
N141 C142 . . 1.352(8) ?
N141 C145 . . 1.369(8) ?
C142 N143 . . 1.363(7) ?
N143 C144 . . 1.378(8) ?
N143 C14 . . 1.473(8) ?
C144 C145 . . 1.344(8) ?
C144 H144 . . .957 ?
C145 H145 . . .963 ?
C14 H14a . . .962 ?
C14 H14b . . .940 ?
C21 C211 . . 1.515(9) ?
C21 N221 . . 1.471(7) ?
C21 H21a . . .953 ?
C21 H21b . . .963 ?
C211 C212 . . 1.419(8) ?
C211 C216 . . 1.398(8) ?
C212 C213 . . 1.391(9) ?
C212 C24 . . 1.515(9) ?
C213 C214 . . 1.374(10) ?
C213 H213 . . .958 ?
C214 C215 . . 1.387(10) ?
C214 H214 . . .964 ?
C215 C216 . . 1.371(10) ?
C215 H215 . . .960 ?
C216 H216 . . .954 ?
C22 N223 . . 1.483(7) ?
C22 C232 . . 1.515(8) ?
C22 H22a . . .954 ?
C22 H22b . . .965 ?
N221 C222 . . 1.342(7) ?
N221 C225 . . 1.398(8) ?
C222 N223 . . 1.354(7) ?
N223 C224 . . 1.374(7) ?
C224 C225 . . 1.355(8) ?
C224 H224 . . .962 ?
C225 H225 . . .955 ?
C231 C232 . . 1.417(8) ?
C231 C236 . . 1.391(8) ?
C231 C23 . . 1.518(8) ?
C232 C233 . . 1.374(8) ?
C233 C234 . . 1.405(9) ?
C233 H233 . . .976 ?
C234 C235 . . 1.371(9) ?
C234 H234 . . .956 ?
C235 C236 . . 1.411(8) ?
C235 H235 . . .965 ?
C236 H236 . . .959 ?
C23 N241 . . 1.467(7) ?
C23 H23a . . .958 ?
C23 H23b . . .948 ?
N241 C242 . . 1.348(7) ?
N241 C245 . . 1.391(8) ?
C242 N243 . . 1.356(8) ?
N243 C244 . . 1.379(8) ?
N243 C24 . . 1.471(7) ?
C244 C245 . . 1.358(8) ?
C244 H244 . . .957 ?
C245 H245 . . .957 ?
C24 H24a . . .957 ?
C24 H24b . . .961 ?
N011 C012 . . 1.124(11) ?
C012 C013 . . 1.456(11) ?
C013 H013a . . .952 ?
C013 H013b . . .963 ?
C013 H013c . . .956 ?
N021 C022 . . 1.150(11) ?
C022 C023 . . 1.466(11) ?
C023 H023a . . .952 ?
C023 H023b . . .952 ?
C023 H023c . . .957 ?

loop_
_geom_hbond_atom_site_label_D
_geom_hbond_atom_site_label_H
_geom_hbond_atom_site_label_A
_geom_hbond_site_symmetry_D
_geom_hbond_site_symmetry_H
_geom_hbond_site_symmetry_A
_geom_hbond_distance_DH
_geom_hbond_distance_HA
_geom_hbond_distance_DA
_geom_hbond_angle_DHA
_geom_hbond_publ_flag
? ? ? ? ? ? ? ? ? ? ?

loop_
_geom_torsion_atom_site_label_1
_geom_torsion_atom_site_label_2
_geom_torsion_atom_site_label_3
_geom_torsion_atom_site_label_4
_geom_torsion_site_symmetry_1
_geom_torsion_site_symmetry_2
_geom_torsion_site_symmetry_3
_geom_torsion_site_symmetry_4
_geom_torsion
_geom_torsion_publ_flag
? ? ? ? ? ? ? ? ? ?
